data_1554500
loop_
_publ_author_name
'Zhang, Dong-Liang'
'Li, Cheng-Kun'
'Zeng, Run-Sheng'
'Shoberu, Adedamola'
'Zou, Jian-Ping'

_publ_section_title
;
 Manganese(iii)-mediated selective phosphorylation of enamides: direct
 synthesis of \b-phosphoryl enamides
;
_journal_issue 2
_journal_name_full 'Organic Chemistry Frontiers'
_journal_page_first 236
_journal_paper_doi 10.1039/C8QO01098F
_journal_volume 6
_journal_year 2019
_chemical_formula_moiety 'C27 H22 N O2 P'
_chemical_formula_sum 'C27 H22 N O2 P'
_chemical_formula_weight 423.43
_chemical_properties_physical ', Heat-sensitive,Light-sensitive'
_space_group_crystal_system triclinic
_space_group_IT_number 1
_space_group_name_Hall 'P 1'
_space_group_name_H-M_alt 'P 1'
_atom_sites_solution_hydrogens geom
_audit_creation_method SHELXL-2014/7
_audit_update_record
;
2017-03-14 deposited with the CCDC.
2018-12-11 downloaded from the CCDC.
;
_cell_angle_alpha 75.005(3)
_cell_angle_beta 76.437(3)
_cell_angle_gamma 89.090(3)
_cell_formula_units_Z 1
_cell_length_a 6.0253(6)
_cell_length_b 9.0011(9)
_cell_length_c 10.3679(11)
_cell_measurement_reflns_used 4758
_cell_measurement_temperature 120(2)
_cell_measurement_theta_max 28.27
_cell_measurement_theta_min 2.34
_cell_volume 527.40(9)
_computing_structure_refinement 'SHELXL-2014/7 (Sheldrick, 2014)'
_diffrn_ambient_temperature 120(2)
_diffrn_measured_fraction_theta_full 0.998
_diffrn_measured_fraction_theta_max 0.995
_diffrn_measurement_device_type 'Bruker APEX-II CCD'
_diffrn_radiation_type MoK\a
_diffrn_radiation_wavelength 0.71073
_diffrn_reflns_av_R_equivalents 0.0304
_diffrn_reflns_av_unetI/netI 0.0601
_diffrn_reflns_Laue_measured_fraction_full 0.998
_diffrn_reflns_Laue_measured_fraction_max 0.995
_diffrn_reflns_limit_h_max 7
_diffrn_reflns_limit_h_min -8
_diffrn_reflns_limit_k_max 11
_diffrn_reflns_limit_k_min -12
_diffrn_reflns_limit_l_max 13
_diffrn_reflns_limit_l_min -13
_diffrn_reflns_number 8754
_diffrn_reflns_point_group_measured_fraction_full 0.986
_diffrn_reflns_point_group_measured_fraction_max 0.972
_diffrn_reflns_theta_full 25.242
_diffrn_reflns_theta_max 28.306
_diffrn_reflns_theta_min 2.345
_exptl_absorpt_coefficient_mu 0.155
_exptl_absorpt_correction_T_max 0.977
_exptl_absorpt_correction_T_min 0.963
_exptl_crystal_colour colourless
_exptl_crystal_density_diffrn 1.333
_exptl_crystal_description block
_exptl_crystal_F_000 222
_exptl_crystal_recrystallization_method 'Re-crystallisation from solvent'
_exptl_crystal_size_max 0.300
_exptl_crystal_size_mid 0.200
_exptl_crystal_size_min 0.150
_refine_diff_density_max 0.264
_refine_diff_density_min -0.277
_refine_diff_density_rms 0.050
_refine_ls_abs_structure_details
;
 Flack x determined using 1917 quotients [(I+)-(I-)]/[(I+)+(I-)]
 (Parsons, Flack and Wagner, Acta Cryst. B69 (2013) 249-259).
;
_refine_ls_abs_structure_Flack 0.06(4)
_refine_ls_extinction_method none
_refine_ls_goodness_of_fit_ref 1.067
_refine_ls_hydrogen_treatment constr
_refine_ls_matrix_type full
_refine_ls_number_parameters 280
_refine_ls_number_reflns 5091
_refine_ls_number_restraints 3
_refine_ls_restrained_S_all 1.067
_refine_ls_R_factor_all 0.0488
_refine_ls_R_factor_gt 0.0427
_refine_ls_shift/su_max 0.000
_refine_ls_shift/su_mean 0.000
_refine_ls_structure_factor_coef Fsqd
_refine_ls_weighting_details 'w=1/[\s^2^(Fo^2^)+(0.0303P)^2^+0.1175P] where P=(Fo^2^+2Fc^2^)/3'
_refine_ls_weighting_scheme calc
_refine_ls_wR_factor_gt 0.0850
_refine_ls_wR_factor_ref 0.0879
_reflns_Friedel_coverage 0.953
_reflns_Friedel_fraction_full 0.974
_reflns_Friedel_fraction_max 0.948
_reflns_number_gt 4703
_reflns_number_total 5236
_reflns_threshold_expression 'I > 2\s(I)'
_cod_data_source_file c8qo01098f2.cif
_cod_data_source_block mo_zdl3_0m_a
_cod_original_formula_sum ' C27 H22 N O2 P'
_cod_database_code 1554500
_shelx_shelxl_version_number 2014/7
_shelx_space_group_comment
;
The symmetry employed for this shelxl refinement is uniquely defined
by the following loop, which should always be used as a source of
symmetry information in preference to the above space-group names.
They are only intended as comments.
;
_shelx_estimated_absorpt_t_min 0.955
_shelx_estimated_absorpt_t_max 0.977

loop_
_space_group_symop_operation_xyz
'x, y, z'

loop_
_atom_site_label
_atom_site_type_symbol
_atom_site_fract_x
_atom_site_fract_y
_atom_site_fract_z
_atom_site_U_iso_or_equiv
_atom_site_adp_type
_atom_site_occupancy
_atom_site_site_symmetry_order
_atom_site_calc_flag
_atom_site_refinement_flags_posn
_atom_site_refinement_flags_adp
P1 P 0.16769(10) 0.51336(8) 0.38967(7) 0.01250(16) Uani 1 1 d . .
N1 N 0.5271(4) 0.4059(3) 0.6825(3) 0.0161(5) Uani 1 1 d . .
H1 H 0.5171 0.4872 0.7154 0.019 Uiso 1 1 calc R U
O1 O 0.6568(4) 0.1666(2) 0.7007(2) 0.0224(5) Uani 1 1 d . .
C1 C 0.7784(5) 0.3123(3) 0.8352(3) 0.0151(6) Uani 1 1 d . .
O2 O -0.0804(3) 0.5438(2) 0.4220(2) 0.0189(5) Uani 1 1 d . .
C2 C 0.9434(5) 0.2084(4) 0.8671(3) 0.0198(6) Uani 1 1 d . .
H2 H 0.9654 0.1228 0.8284 0.024 Uiso 1 1 calc R U
C3 C 1.0755(5) 0.2281(4) 0.9540(3) 0.0239(7) Uani 1 1 d . .
H3 H 1.1883 0.1569 0.9746 0.029 Uiso 1 1 calc R U
C4 C 1.0430(6) 0.3522(4) 1.0112(3) 0.0252(7) Uani 1 1 d . .
H4 H 1.1352 0.3668 1.0701 0.030 Uiso 1 1 calc R U
C5 C 0.8774(6) 0.4545(4) 0.9828(3) 0.0266(7) Uani 1 1 d . .
H5 H 0.8544 0.5386 1.0233 0.032 Uiso 1 1 calc R U
C6 C 0.7445(5) 0.4353(4) 0.8956(3) 0.0213(7) Uani 1 1 d . .
H6 H 0.6300 0.5059 0.8768 0.026 Uiso 1 1 calc R U
C7 C 0.6497(5) 0.2866(3) 0.7353(3) 0.0148(6) Uani 1 1 d . .
C8 C 0.4176(5) 0.4048(3) 0.5793(3) 0.0153(6) Uani 1 1 d . .
H8 H 0.4198 0.3141 0.5483 0.018 Uiso 1 1 calc R U
C9 C 0.3082(5) 0.5257(3) 0.5208(3) 0.0144(6) Uani 1 1 d . .
C10 C 0.2983(5) 0.6729(3) 0.5618(3) 0.0139(6) Uani 1 1 d . .
C11 C 0.4985(5) 0.7595(3) 0.5466(3) 0.0167(6) Uani 1 1 d . .
H11 H 0.6423 0.7258 0.5068 0.020 Uiso 1 1 calc R U
C12 C 0.4886(5) 0.8932(3) 0.5891(3) 0.0180(6) Uani 1 1 d . .
H12 H 0.6258 0.9500 0.5793 0.022 Uiso 1 1 calc R U
C13 C 0.2803(5) 0.9451(4) 0.6458(3) 0.0195(6) Uani 1 1 d . .
H13 H 0.2741 1.0374 0.6745 0.023 Uiso 1 1 calc R U
C14 C 0.0809(5) 0.8614(4) 0.6603(3) 0.0213(7) Uani 1 1 d . .
H14 H -0.0625 0.8969 0.6987 0.026 Uiso 1 1 calc R U
C15 C 0.0888(5) 0.7264(3) 0.6191(3) 0.0185(6) Uani 1 1 d . .
H15 H -0.0490 0.6697 0.6300 0.022 Uiso 1 1 calc R U
C16 C 0.3214(5) 0.6496(3) 0.2343(3) 0.0148(6) Uani 1 1 d . .
C17 C 0.5429(5) 0.7082(3) 0.2130(3) 0.0183(6) Uani 1 1 d . .
H17 H 0.6252 0.6764 0.2825 0.022 Uiso 1 1 calc R U
C18 C 0.6430(6) 0.8136(4) 0.0898(3) 0.0237(7) Uani 1 1 d . .
H18 H 0.7935 0.8549 0.0760 0.028 Uiso 1 1 calc R U
C19 C 0.5274(6) 0.8593(4) -0.0128(3) 0.0247(7) Uani 1 1 d . .
H19 H 0.5976 0.9317 -0.0966 0.030 Uiso 1 1 calc R U
C20 C 0.3079(6) 0.7989(4) 0.0071(3) 0.0277(7) Uani 1 1 d . .
H20 H 0.2284 0.8281 -0.0640 0.033 Uiso 1 1 calc R U
C21 C 0.2050(5) 0.6959(4) 0.1309(3) 0.0214(7) Uani 1 1 d . .
H21 H 0.0533 0.6566 0.1451 0.026 Uiso 1 1 calc R U
C22 C 0.2167(5) 0.3290(3) 0.3527(3) 0.0142(6) Uani 1 1 d . .
C23 C 0.0281(5) 0.2270(3) 0.3813(3) 0.0184(6) Uani 1 1 d . .
H23 H -0.1181 0.2513 0.4274 0.022 Uiso 1 1 calc R U
C24 C 0.4304(5) 0.2915(4) 0.2856(3) 0.0192(6) Uani 1 1 d . .
H24 H 0.5593 0.3599 0.2666 0.023 Uiso 1 1 calc R U
C25 C 0.4560(5) 0.1552(4) 0.2463(3) 0.0228(7) Uani 1 1 d . .
H25 H 0.6019 0.1305 0.2001 0.027 Uiso 1 1 calc R U
C26 C 0.2677(6) 0.0545(4) 0.2749(3) 0.0230(7) Uani 1 1 d . .
H26 H 0.2848 -0.0392 0.2482 0.028 Uiso 1 1 calc R U
C27 C 0.0548(6) 0.0908(4) 0.3422(3) 0.0221(7) Uani 1 1 d . .
H27 H -0.0735 0.0217 0.3617 0.027 Uiso 1 1 calc R U

loop_
_atom_site_aniso_label
_atom_site_aniso_U_11
_atom_site_aniso_U_22
_atom_site_aniso_U_33
_atom_site_aniso_U_23
_atom_site_aniso_U_13
_atom_site_aniso_U_12
P1 0.0126(3) 0.0123(4) 0.0140(3) -0.0038(3) -0.0053(3) 0.0022(3)
N1 0.0207(13) 0.0146(13) 0.0148(12) -0.0043(10) -0.0073(10) -0.0002(10)
O1 0.0319(13) 0.0159(11) 0.0243(12) -0.0070(9) -0.0145(10) 0.0055(9)
C1 0.0166(14) 0.0150(14) 0.0127(14) -0.0021(12) -0.0030(12) -0.0006(11)
O2 0.0146(10) 0.0206(11) 0.0237(12) -0.0086(9) -0.0062(9) 0.0048(8)
C2 0.0201(15) 0.0206(16) 0.0195(16) -0.0047(13) -0.0069(13) 0.0039(12)
C3 0.0235(16) 0.0260(18) 0.0221(17) -0.0020(14) -0.0100(14) 0.0048(13)
C4 0.0286(17) 0.0299(18) 0.0191(16) -0.0036(14) -0.0125(14) -0.0030(14)
C5 0.0374(19) 0.0234(18) 0.0243(17) -0.0118(14) -0.0115(15) 0.0020(14)
C6 0.0270(17) 0.0168(15) 0.0217(16) -0.0056(13) -0.0086(14) 0.0067(12)
C7 0.0152(14) 0.0146(14) 0.0129(14) -0.0020(11) -0.0020(11) 0.0007(11)
C8 0.0185(14) 0.0138(14) 0.0134(14) -0.0031(11) -0.0039(12) -0.0013(11)
C9 0.0144(13) 0.0159(15) 0.0137(14) -0.0037(12) -0.0052(12) -0.0001(11)
C10 0.0188(14) 0.0138(14) 0.0094(13) -0.0011(11) -0.0058(12) 0.0017(11)
C11 0.0146(14) 0.0182(15) 0.0180(15) -0.0056(12) -0.0044(12) 0.0041(11)
C12 0.0182(14) 0.0191(16) 0.0174(15) -0.0051(12) -0.0050(13) -0.0005(12)
C13 0.0291(16) 0.0157(15) 0.0158(15) -0.0061(12) -0.0076(13) 0.0040(12)
C14 0.0194(15) 0.0260(17) 0.0205(16) -0.0094(13) -0.0050(13) 0.0068(13)
C15 0.0166(14) 0.0219(16) 0.0191(15) -0.0077(13) -0.0055(12) 0.0023(12)
C16 0.0200(14) 0.0120(14) 0.0128(14) -0.0053(11) -0.0029(12) 0.0024(11)
C17 0.0173(14) 0.0185(15) 0.0177(15) -0.0015(12) -0.0053(12) 0.0033(11)
C18 0.0210(16) 0.0192(16) 0.0258(18) -0.0005(14) -0.0018(14) 0.0034(12)
C19 0.0293(18) 0.0191(16) 0.0191(16) 0.0005(13) 0.0007(14) 0.0044(13)
C20 0.037(2) 0.0269(18) 0.0200(17) -0.0017(14) -0.0148(15) 0.0064(15)
C21 0.0253(16) 0.0213(16) 0.0191(16) -0.0032(13) -0.0109(13) 0.0011(12)
C22 0.0205(15) 0.0109(14) 0.0126(14) -0.0033(11) -0.0066(12) 0.0025(11)
C23 0.0167(14) 0.0210(16) 0.0163(15) -0.0028(12) -0.0039(12) -0.0012(12)
C24 0.0161(14) 0.0169(15) 0.0232(16) -0.0026(13) -0.0053(13) 0.0004(11)
C25 0.0245(17) 0.0201(16) 0.0251(17) -0.0083(14) -0.0061(14) 0.0086(13)
C26 0.0352(18) 0.0143(15) 0.0221(16) -0.0061(12) -0.0110(14) 0.0053(12)
C27 0.0282(16) 0.0190(16) 0.0192(16) -0.0031(13) -0.0076(13) -0.0037(13)

loop_
_atom_type_symbol
_atom_type_description
_atom_type_scat_dispersion_real
_atom_type_scat_dispersion_imag
_atom_type_scat_source
C C 0.0033 0.0016 'International Tables Vol C Tables 4.2.6.8 and 6.1.1.4'
H H 0.0000 0.0000 'International Tables Vol C Tables 4.2.6.8 and 6.1.1.4'
N N 0.0061 0.0033 'International Tables Vol C Tables 4.2.6.8 and 6.1.1.4'
O O 0.0106 0.0060 'International Tables Vol C Tables 4.2.6.8 and 6.1.1.4'
P P 0.1023 0.0942 'International Tables Vol C Tables 4.2.6.8 and 6.1.1.4'

loop_
_geom_angle_atom_site_label_1
_geom_angle_atom_site_label_2
_geom_angle_atom_site_label_3
_geom_angle
O2 P1 C9 113.98(13)
O2 P1 C22 111.77(12)
C9 P1 C22 109.07(13)
O2 P1 C16 111.42(13)
C9 P1 C16 105.99(13)
C22 P1 C16 103.99(13)
C7 N1 C8 122.9(2)
C7 N1 H1 118.5
C8 N1 H1 118.5
C2 C1 C6 118.8(3)
C2 C1 C7 117.5(3)
C6 C1 C7 123.7(3)
C3 C2 C1 120.8(3)
C3 C2 H2 119.6
C1 C2 H2 119.6
C2 C3 C4 119.8(3)
C2 C3 H3 120.1
C4 C3 H3 120.1
C5 C4 C3 120.2(3)
C5 C4 H4 119.9
C3 C4 H4 119.9
C4 C5 C6 120.3(3)
C4 C5 H5 119.8
C6 C5 H5 119.8
C5 C6 C1 120.1(3)
C5 C6 H6 120.0
C1 C6 H6 120.0
O1 C7 N1 121.6(3)
O1 C7 C1 122.0(3)
N1 C7 C1 116.4(2)
C9 C8 N1 123.3(3)
C9 C8 H8 118.4
N1 C8 H8 118.4
C8 C9 C10 122.0(3)
C8 C9 P1 120.3(2)
C10 C9 P1 117.6(2)
C15 C10 C11 118.4(3)
C15 C10 C9 120.6(3)
C11 C10 C9 121.0(3)
C12 C11 C10 120.6(3)
C12 C11 H11 119.7
C10 C11 H11 119.7
C11 C12 C13 120.5(3)
C11 C12 H12 119.7
C13 C12 H12 119.7
C12 C13 C14 119.5(3)
C12 C13 H13 120.3
C14 C13 H13 120.3
C15 C14 C13 120.5(3)
C15 C14 H14 119.7
C13 C14 H14 119.7
C14 C15 C10 120.4(3)
C14 C15 H15 119.8
C10 C15 H15 119.8
C21 C16 C17 119.3(3)
C21 C16 P1 116.0(2)
C17 C16 P1 124.7(2)
C18 C17 C16 119.6(3)
C18 C17 H17 120.2
C16 C17 H17 120.2
C19 C18 C17 121.0(3)
C19 C18 H18 119.5
C17 C18 H18 119.5
C18 C19 C20 119.6(3)
C18 C19 H19 120.2
C20 C19 H19 120.2
C21 C20 C19 119.8(3)
C21 C20 H20 120.1
C19 C20 H20 120.1
C20 C21 C16 120.7(3)
C20 C21 H21 119.7
C16 C21 H21 119.7
C24 C22 C23 119.4(3)
C24 C22 P1 122.3(2)
C23 C22 P1 118.1(2)
C27 C23 C22 119.9(3)
C27 C23 H23 120.0
C22 C23 H23 120.0
C25 C24 C22 120.5(3)
C25 C24 H24 119.7
C22 C24 H24 119.7
C24 C25 C26 119.8(3)
C24 C25 H25 120.1
C26 C25 H25 120.1
C27 C26 C25 120.0(3)
C27 C26 H26 120.0
C25 C26 H26 120.0
C23 C27 C26 120.4(3)
C23 C27 H27 119.8
C26 C27 H27 119.8

loop_
_geom_bond_atom_site_label_1
_geom_bond_atom_site_label_2
_geom_bond_distance
P1 O2 1.491(2)
P1 C9 1.788(3)
P1 C22 1.802(3)
P1 C16 1.808(3)
N1 C7 1.364(4)
N1 C8 1.384(3)
N1 H1 0.8800
O1 C7 1.220(3)
C1 C2 1.392(4)
C1 C6 1.398(4)
C1 C7 1.495(4)
C2 C3 1.379(4)
C2 H2 0.9500
C3 C4 1.385(4)
C3 H3 0.9500
C4 C5 1.378(5)
C4 H4 0.9500
C5 C6 1.383(4)
C5 H5 0.9500
C6 H6 0.9500
C8 C9 1.345(4)
C8 H8 0.9500
C9 C10 1.489(4)
C10 C15 1.399(4)
C10 C11 1.402(4)
C11 C12 1.380(4)
C11 H11 0.9500
C12 C13 1.385(4)
C12 H12 0.9500
C13 C14 1.385(4)
C13 H13 0.9500
C14 C15 1.385(4)
C14 H14 0.9500
C15 H15 0.9500
C16 C21 1.389(4)
C16 C17 1.390(4)
C17 C18 1.388(4)
C17 H17 0.9500
C18 C19 1.377(5)
C18 H18 0.9500
C19 C20 1.387(5)
C19 H19 0.9500
C20 C21 1.386(5)
C20 H20 0.9500
C21 H21 0.9500
C22 C24 1.395(4)
C22 C23 1.399(4)
C23 C27 1.383(4)
C23 H23 0.9500
C24 C25 1.385(4)
C24 H24 0.9500
C25 C26 1.390(5)
C25 H25 0.9500
C26 C27 1.388(5)
C26 H26 0.9500
C27 H27 0.9500

loop_
_geom_hbond_atom_site_label_D
_geom_hbond_atom_site_label_H
_geom_hbond_atom_site_label_A
_geom_hbond_distance_DH
_geom_hbond_distance_HA
_geom_hbond_distance_DA
_geom_hbond_angle_DHA
_geom_hbond_site_symmetry_A
C17 H17 O2 0.95 2.63 3.546(4) 162.7 1_655

loop_
_geom_torsion_atom_site_label_1
_geom_torsion_atom_site_label_2
_geom_torsion_atom_site_label_3
_geom_torsion_atom_site_label_4
_geom_torsion
C6 C1 C2 C3 -1.6(4)
C7 C1 C2 C3 177.3(3)
C1 C2 C3 C4 0.4(5)
C2 C3 C4 C5 0.8(5)
C3 C4 C5 C6 -0.9(5)
C4 C5 C6 C1 -0.3(5)
C2 C1 C6 C5 1.5(4)
C7 C1 C6 C5 -177.3(3)
C8 N1 C7 O1 -5.1(4)
C8 N1 C7 C1 173.6(2)
C2 C1 C7 O1 12.7(4)
C6 C1 C7 O1 -168.4(3)
C2 C1 C7 N1 -166.0(3)
C6 C1 C7 N1 12.9(4)
C7 N1 C8 C9 -175.8(3)
N1 C8 C9 C10 0.7(4)
N1 C8 C9 P1 -179.1(2)
O2 P1 C9 C8 122.6(2)
C22 P1 C9 C8 -3.1(3)
C16 P1 C9 C8 -114.5(2)
O2 P1 C9 C10 -57.2(2)
C22 P1 C9 C10 177.1(2)
C16 P1 C9 C10 65.7(2)
C8 C9 C10 C15 -117.7(3)
P1 C9 C10 C15 62.1(3)
C8 C9 C10 C11 60.8(4)
P1 C9 C10 C11 -119.3(3)
C15 C10 C11 C12 0.8(4)
C9 C10 C11 C12 -177.8(3)
C10 C11 C12 C13 -0.8(4)
C11 C12 C13 C14 0.3(4)
C12 C13 C14 C15 0.3(5)
C13 C14 C15 C10 -0.3(5)
C11 C10 C15 C14 -0.3(4)
C9 C10 C15 C14 178.4(3)
O2 P1 C16 C21 -35.9(3)
C9 P1 C16 C21 -160.4(2)
C22 P1 C16 C21 84.6(2)
O2 P1 C16 C17 144.3(2)
C9 P1 C16 C17 19.8(3)
C22 P1 C16 C17 -95.1(3)
C21 C16 C17 C18 0.9(4)
P1 C16 C17 C18 -179.4(2)
C16 C17 C18 C19 -1.0(5)
C17 C18 C19 C20 -0.2(5)
C18 C19 C20 C21 1.4(5)
C19 C20 C21 C16 -1.5(5)
C17 C16 C21 C20 0.4(4)
P1 C16 C21 C20 -179.4(3)
O2 P1 C22 C24 162.7(2)
C9 P1 C22 C24 -70.3(3)
C16 P1 C22 C24 42.4(3)
O2 P1 C22 C23 -11.1(3)
C9 P1 C22 C23 115.8(2)
C16 P1 C22 C23 -131.4(2)
C24 C22 C23 C27 -0.3(4)
P1 C22 C23 C27 173.7(2)
C23 C22 C24 C25 0.5(4)
P1 C22 C24 C25 -173.3(2)
C22 C24 C25 C26 -0.4(5)
C24 C25 C26 C27 0.1(5)
C22 C23 C27 C26 0.0(4)
C25 C26 C27 C23 0.1(5)
